data_2008813
loop_
_publ_author_name
'Noriko Chikaraishi Kasuga'
'Yayoi Hara'
'Chisa  Koumo'
'Kiyoshi  Sekino'
'Kenji Nomiya'

_publ_section_title
;
 Two novel zinc(II) complexes of
 <i>N</i>'-[1-(2-pyridyl)ethylidene]morpholine-4-carbothiohydrazide
;
_journal_issue 8
_journal_name_full 'Acta Crystallographica Section C'
_journal_page_first 1264
_journal_page_last 1267
_journal_paper_doi 10.1107/S0108270199004199
_journal_volume 55
_journal_year 1999
_chemical_formula_analytical 'C12 H16 N6 O7 S Zn'
_chemical_formula_iupac '[Zn(NO~3~)~2~(C~12~H~16~N~4~OS)]'
_chemical_formula_moiety 'C12 H16 N6 O7 S Zn'
_chemical_formula_structural '[Zn^II^(HL)(NO~3~)~2~]'
_chemical_formula_sum 'C12 H16 N6 O7 S Zn'
_chemical_formula_weight 453.74
_chemical_name_systematic
;
 ?
;
_space_group_IT_number 2
_symmetry_cell_setting triclinic
_symmetry_space_group_name_Hall '-P 1'
_symmetry_space_group_name_H-M 'P -1'
_audit_creation_method SHELXL
_cell_angle_alpha 91.94(3)
_cell_angle_beta 94.00(2)
_cell_angle_gamma 101.698(13)
_cell_formula_units_Z 2
_cell_length_a 9.5284(15)
_cell_length_b 10.829(2)
_cell_length_c 8.863(3)
_cell_measurement_reflns_used 25
_cell_measurement_temperature 293(3)
_cell_measurement_theta_max 13.8
_cell_measurement_theta_min 10.7
_cell_volume 892.3(4)
_computing_cell_refinement 'MSC/AFC Diffractometer Control Software'
_computing_data_collection
;MSC/AFC Diffractometer Control Software (Molecular Structure Corporation,
 1992)
;
_computing_data_reduction 'TEXSAN (Molecular Structure Corporation, 1995)'
_computing_molecular_graphics TEXSAN
_computing_publication_material TEXSAN
_computing_structure_refinement 'SHELXL93 (Sheldrick, 1993)'
_computing_structure_solution 'TEXSAN and SIR92 (Altomare et al, 1994)'
_diffrn_ambient_temperature 293
_diffrn_measurement_device 'Rigaku AFS-5S'
_diffrn_measurement_method \w/2\q
_diffrn_radiation_monochromator graphite
_diffrn_radiation_source 'fine-focus sealed tube'
_diffrn_radiation_type MoK\a
_diffrn_radiation_wavelength 0.71069
_diffrn_reflns_av_R_equivalents 0.026
_diffrn_reflns_av_sigmaI/netI 0.087
_diffrn_reflns_limit_h_max 12
_diffrn_reflns_limit_h_min 0
_diffrn_reflns_limit_k_max 13
_diffrn_reflns_limit_k_min -14
_diffrn_reflns_limit_l_max 11
_diffrn_reflns_limit_l_min -11
_diffrn_reflns_number 4437
_diffrn_reflns_theta_max 27.50
_diffrn_reflns_theta_min 2.60
_diffrn_standards_decay_% 1.37
_diffrn_standards_interval_count 150
_diffrn_standards_number 3
_exptl_absorpt_coefficient_mu 1.543
_exptl_absorpt_correction_T_max 0.857
_exptl_absorpt_correction_T_min 0.638
_exptl_absorpt_correction_type '\y scans (North et al., 1968)'
_exptl_crystal_colour yellow
_exptl_crystal_density_diffrn 1.69
_exptl_crystal_density_meas ?
_exptl_crystal_description needle
_exptl_crystal_F_000 464
_exptl_crystal_size_max 0.3
_exptl_crystal_size_mid 0.1
_exptl_crystal_size_min 0.1
_refine_diff_density_max 0.34
_refine_diff_density_min -0.38
_refine_ls_extinction_method none
_refine_ls_goodness_of_fit_all 0.959
_refine_ls_goodness_of_fit_obs 1.023
_refine_ls_hydrogen_treatment noref
_refine_ls_matrix_type full
_refine_ls_number_parameters 244
_refine_ls_number_reflns 4111
_refine_ls_number_restraints 0
_refine_ls_restrained_S_all 0.959
_refine_ls_restrained_S_obs 1.023
_refine_ls_R_factor_all 0.119
_refine_ls_R_factor_obs 0.040
_refine_ls_shift/esd_mean 0.000
_refine_ls_shift/su_max <0.001
_refine_ls_structure_factor_coef Fsqd
_refine_ls_weighting_details 'w = 1/[\s^2^(Fo^2^)+(0.0457P)^2^+0.5031P] where P=(Fo^2^+2Fc^2^)/3'
_refine_ls_weighting_scheme calc
_refine_ls_wR_factor_all 0.120
_refine_ls_wR_factor_obs 0.093
_reflns_number_observed 2283
_reflns_number_total 4111
_reflns_observed_criterion I>2\s(I)
_cod_data_source_file oa1085.cif
_cod_data_source_block complex2
_cod_depositor_comments
;
The following automatic conversions were performed:

'_chemical_melting_point' value 'not measured' was changed to '?' -
the value is undefined or not given.

Automatic conversion script
Id: cif_fix_values 1715 2011-07-08 13:25:40Z adriana 

The following automatic conversions were performed:

'_exptl_crystal_density_meas' value 'not measured' was changed to '?'
- the value is perceived as not measured.

Automatic conversion script
Id: cif_fix_values 3008 2015-01-20 13:52:24Z robertas 

The following automatic conversions were performed:

'_refine_ls_weighting_scheme' value 'calc w =
1/[\s^2^(Fo^2^)+(0.0457P)^2^+0.5031P] where P=(Fo^2^+2Fc^2^)/3' was
changed to 'calc'. New tag '_refine_ls_weighting_details' was
created. The value of the new tag was set to 'w =
1/[\s^2^(Fo^2^)+(0.0457P)^2^+0.5031P] where P=(Fo^2^+2Fc^2^)/3'.

Automatic conversion script
Id: cif_fix_values 3143 2015-03-26 13:38:13Z robertas 
;
_cod_original_cell_volume 892.2(3)
_cod_database_code 2008813

loop_
_symmetry_equiv_pos_as_xyz
'x, y, z'
'-x, -y, -z'

loop_
_atom_site_aniso_label
_atom_site_aniso_U_11
_atom_site_aniso_U_22
_atom_site_aniso_U_33
_atom_site_aniso_U_12
_atom_site_aniso_U_13
_atom_site_aniso_U_23
Zn 0.0561(3) 0.0415(3) 0.0351(2) 0.0126(2) 0.0022(2) 0.0005(2)
S 0.0697(8) 0.0491(6) 0.0435(6) 0.0227(6) -0.0121(5) -0.0083(5)
O1 0.124(3) 0.073(2) 0.045(2) 0.057(2) 0.004(2) -0.009(2)
O2 0.067(2) 0.071(2) 0.064(2) 0.021(2) 0.014(2) 0.014(2)
O3 0.069(2) 0.095(3) 0.110(3) 0.005(2) 0.040(2) 0.018(2)
O4 0.077(3) 0.097(3) 0.112(3) 0.028(2) 0.024(2) 0.051(3)
O5 0.068(2) 0.060(2) 0.039(2) 0.027(2) -0.0056(14) -0.0034(14)
O6 0.076(2) 0.092(3) 0.065(2) 0.044(2) -0.011(2) 0.002(2)
O7 0.110(3) 0.093(3) 0.041(2) 0.047(2) 0.000(2) -0.004(2)
N1 0.064(2) 0.038(2) 0.037(2) 0.010(2) 0.001(2) 0.0016(15)
N2 0.047(2) 0.034(2) 0.036(2) 0.0073(14) 0.0052(14) -0.0039(14)
N3 0.067(2) 0.036(2) 0.037(2) 0.016(2) 0.001(2) -0.0009(14)
N4 0.066(2) 0.039(2) 0.042(2) 0.016(2) 0.001(2) -0.010(2)
N5 0.056(3) 0.076(3) 0.048(2) 0.010(2) 0.006(2) 0.004(2)
N6 0.056(2) 0.049(2) 0.048(2) 0.011(2) -0.001(2) 0.001(2)
C1 0.090(4) 0.042(2) 0.044(2) 0.013(2) 0.004(2) 0.002(2)
C2 0.091(4) 0.043(2) 0.047(3) 0.013(2) 0.006(2) -0.011(2)
C3 0.078(3) 0.049(3) 0.040(2) 0.010(2) -0.001(2) -0.009(2)
C4 0.072(3) 0.048(2) 0.038(2) 0.012(2) 0.000(2) 0.002(2)
C5 0.044(2) 0.039(2) 0.035(2) 0.007(2) 0.002(2) 0.000(2)
C6 0.052(2) 0.039(2) 0.038(2) 0.008(2) 0.004(2) 0.000(2)
C7 0.119(5) 0.043(3) 0.048(3) 0.017(3) -0.007(3) 0.004(2)
C8 0.040(2) 0.047(2) 0.041(2) 0.012(2) 0.007(2) -0.005(2)
C9 0.089(3) 0.040(2) 0.042(2) 0.014(2) 0.011(2) 0.002(2)
C10 0.094(4) 0.061(3) 0.053(3) 0.037(3) 0.004(3) 0.004(2)
C11 0.107(4) 0.083(4) 0.037(2) 0.045(3) 0.005(3) -0.003(2)
C12 0.075(3) 0.051(3) 0.050(3) 0.020(2) -0.008(2) -0.017(2)

loop_
_atom_site_label
_atom_site_fract_x
_atom_site_fract_y
_atom_site_fract_z
_atom_site_U_iso_or_equiv
_atom_site_thermal_displace_type
_atom_site_calc_flag
_atom_site_refinement_flags
_atom_site_occupancy
_atom_site_disorder_group
_atom_site_type_symbol
Zn 0.21558(5) 0.17156(5) 0.44073(5) 0.0440(2) Uani d . 1 . Zn
S 0.11916(13) -0.00414(10) 0.27071(12) 0.0537(3) Uani d . 1 . S
O1 0.2722(4) -0.4154(3) 0.1619(4) 0.0761(11) Uani d . 1 . O
O2 0.3787(4) 0.2846(3) 0.3391(4) 0.0657(9) Uani d . 1 . O
O3 0.5983(4) 0.2910(4) 0.2904(5) 0.0913(13) Uani d . 1 . O
O4 0.4854(4) 0.1414(4) 0.4136(5) 0.0922(13) Uani d . 1 . O
O5 0.0797(3) 0.2924(3) 0.4136(3) 0.0539(8) Uani d . 1 . O
O6 -0.0626(4) 0.3733(4) 0.2660(4) 0.0746(10) Uani d . 1 . O
O7 0.0656(4) 0.2514(4) 0.1714(4) 0.0781(11) Uani d . 1 . O
N1 0.2683(4) 0.2555(3) 0.6639(4) 0.0465(8) Uani d . 1 . N
N2 0.2335(3) 0.0201(3) 0.5860(3) 0.0391(7) Uani d . 1 . N
N3 0.2130(4) -0.1007(3) 0.5238(4) 0.0459(8) Uani d . 1 . N
N4 0.1489(4) -0.2394(3) 0.3176(4) 0.0486(8) Uani d . 1 . N
N5 0.4885(4) 0.2384(4) 0.3464(4) 0.0601(10) Uani d . 1 . N
N6 0.0260(4) 0.3056(3) 0.2783(4) 0.0515(9) Uani d . 1 . N
C1 0.2856(6) 0.3793(4) 0.6994(5) 0.0589(12) Uani d . 1 . C
C2 0.3187(6) 0.4297(4) 0.8455(5) 0.0606(12) Uani d . 1 . C
C3 0.3316(5) 0.3517(4) 0.9590(5) 0.0568(12) Uani d . 1 . C
C4 0.3147(5) 0.2228(4) 0.9245(5) 0.0529(11) Uani d . 1 . C
C5 0.2832(4) 0.1789(4) 0.7762(4) 0.0394(9) Uani d . 1 . C
C6 0.2636(4) 0.0421(4) 0.7289(4) 0.0432(9) Uani d . 1 . C
C7 0.2773(6) -0.0510(4) 0.8435(5) 0.0704(15) Uani d . 1 . C
C8 0.1642(4) -0.1215(4) 0.3748(4) 0.0422(9) Uani d . 1 . C
C9 0.1888(5) -0.3462(4) 0.3947(5) 0.0570(12) Uani d . 1 . C
C10 0.3092(6) -0.3841(5) 0.3170(5) 0.0661(13) Uani d . 1 . C
C11 0.2306(6) -0.3127(5) 0.0886(5) 0.072(2) Uani d . 1 . C
C12 0.1067(5) -0.2740(4) 0.1573(5) 0.0589(12) Uani d . 1 . C
H1 0.2769 0.4367 0.6208 0.070 Uiso d . 1 . H
H2 0.3294 0.5204 0.8650 0.072 Uiso d . 1 . H
H3 0.3525 0.3841 1.0600 0.108 Uiso d . 1 . H
H3N 0.2341 -0.1646 0.5846 0.056 Uiso d . 1 . H
H4 0.3251 0.1651 1.0022 0.062 Uiso d . 1 . H
H7A 0.2997 -0.0117 0.9390 0.084 Uiso d . 1 . H
H7B 0.1885 -0.1131 0.8418 0.084 Uiso d . 1 . H
H7C 0.3511 -0.0961 0.8184 0.084 Uiso d . 1 . H
H9A 0.2213 -0.3228 0.4972 0.066 Uiso d . 1 . H
H9B 0.1098 -0.4157 0.3900 0.066 Uiso d . 1 . H
H10A 0.3945 -0.3228 0.3294 0.076 Uiso d . 1 . H
H10B 0.3318 -0.4620 0.3628 0.076 Uiso d . 1 . H
H11A 0.2025 -0.3404 -0.0153 0.089 Uiso d . 1 . H
H11B 0.3099 -0.2455 0.0939 0.089 Uiso d . 1 . H
H12A 0.0854 -0.2039 0.1072 0.070 Uiso d . 1 . H
H12B 0.0262 -0.3420 0.1477 0.070 Uiso d . 1 . H

loop_
_atom_type_symbol
_atom_type_description
_atom_type_scat_dispersion_real
_atom_type_scat_dispersion_imag
_atom_type_scat_source
C C 0.0033 0.0016 'International Tables Vol C Tables 4.2.6.8 and 6.1.1.4'
H H 0.0000 0.0000 'International Tables Vol C Tables 4.2.6.8 and 6.1.1.4'
N N 0.0061 0.0033 'International Tables Vol C Tables 4.2.6.8 and 6.1.1.4'
O O 0.0106 0.0060 'International Tables Vol C Tables 4.2.6.8 and 6.1.1.4'
S S 0.1246 0.1234 'International Tables Vol C Tables 4.2.6.8 and 6.1.1.4'
Zn Zn 0.2839 1.4301 'International Tables Vol C Tables 4.2.6.8 and 6.1.1.4'

loop_
_geom_angle_atom_site_label_1
_geom_angle_atom_site_label_2
_geom_angle_atom_site_label_3
_geom_angle
_geom_angle_publ_flag
O5 Zn O2 94.00(13) yes
O5 Zn N1 86.35(12) yes
O2 Zn N1 97.04(13) yes
O5 Zn N2 135.52(12) yes
O2 Zn N2 127.10(13) yes
N1 Zn N2 73.76(12) yes
O5 Zn S 105.59(9) yes
O2 Zn S 107.43(10) yes
N1 Zn S 151.63(10) yes
N2 Zn S 80.01(9) yes
C8 S Zn 99.43(14) ?
C10 O1 C11 110.5(3) yes
N5 O2 Zn 110.4(3) ?
N6 O5 Zn 118.4(2) ?
C5 N1 C1 117.9(3) yes
C5 N1 Zn 117.5(3) ?
C1 N1 Zn 124.6(3) ?
C6 N2 N3 120.4(3) yes
C6 N2 Zn 120.4(3) ?
N3 N2 Zn 119.1(2) ?
C8 N3 N2 118.1(3) yes
C8 N4 C12 122.4(4) yes
C8 N4 C9 126.7(3) yes
C12 N4 C9 110.3(3) yes
O4 N5 O3 120.9(4) yes
O4 N5 O2 118.3(4) yes
O3 N5 O2 120.7(4) yes
O7 N6 O6 123.8(4) yes
O7 N6 O5 119.1(4) yes
O6 N6 O5 117.1(4) yes
N1 C1 C2 122.8(4) ?
C3 C2 C1 119.1(4) ?
C2 C3 C4 119.0(4) ?
C5 C4 C3 118.9(4) ?
N1 C5 C4 122.3(4) ?
N1 C5 C6 115.2(3) yes
C4 C5 C6 122.5(4) ?
N2 C6 C7 127.0(4) ?
N2 C6 C5 113.0(3) ?
C7 C6 C5 119.9(4) yes
N4 C8 N3 116.3(4) ?
N4 C8 S 122.2(3) ?
N3 C8 S 121.4(3) yes
N4 C9 C10 108.3(4) ?
O1 C10 C9 112.2(4) yes
O1 C11 C12 111.9(4) yes
N4 C12 C11 108.1(4) yes

loop_
_geom_bond_atom_site_label_1
_geom_bond_atom_site_label_2
_geom_bond_site_symmetry_2
_geom_bond_distance
_geom_bond_publ_flag
Zn O5 . 2.028(3) yes
Zn O2 . 2.056(3) yes
Zn N1 . 2.132(3) yes
Zn N2 . 2.146(3) yes
Zn S . 2.3744(13) yes
S C8 . 1.702(4) yes
O1 C10 . 1.408(5) yes
O1 C11 . 1.418(6) yes
O2 N5 . 1.246(5) yes
O3 N5 . 1.231(5) yes
O4 N5 . 1.221(5) yes
O5 N6 . 1.295(4) yes
O6 N6 . 1.227(4) yes
O7 N6 . 1.219(4) yes
N1 C5 . 1.335(5) yes
N1 C1 . 1.341(5) yes
N2 C6 . 1.282(5) yes
N2 N3 . 1.373(4) yes
N3 C8 . 1.365(5) yes
N4 C8 . 1.333(5) yes
N4 C12 . 1.464(5) yes
N4 C9 . 1.465(5) yes
C1 C2 . 1.378(6) ?
C2 C3 . 1.350(6) ?
C3 C4 . 1.393(6) ?
C4 C5 . 1.374(5) ?
C5 C6 . 1.496(5) yes
C6 C7 . 1.474(6) yes
C9 C10 . 1.497(7) yes
C11 C12 . 1.490(7) yes
